data_7219721
loop_
_publ_author_name
'Koskinen, L.'
'Hirva, P.'
'Hasu, A.'
'J\"a\"askel\"ainen, S.'
'Koivistoinen, J.'
'Pettersson, M.'
'Haukka, M.'

_publ_section_title
;
 Modification of the supramolecular structure of [(thione)IY] (Y = Cl, Br)
 systems by cooperation of strong halogen bonds and hydrogen bonds
;
_journal_issue 13
_journal_name_full CrystEngComm
_journal_page_first 2718
_journal_paper_doi 10.1039/C4CE02449D
_journal_volume 17
_journal_year 2015
_chemical_absolute_configuration ab
_chemical_formula_moiety 'C7 H5 Br I N S2'
_chemical_formula_sum 'C7 H5 Br I N S2'
_chemical_formula_weight 374.05
_chemical_melting_point 466.0(10)
_chemical_name_common '[(btt)IBr] '
_chemical_name_systematic '[(2(3)H-benzothiazole-thione)IBr] '
_chemical_properties_physical Heat-sensitive
_space_group_crystal_system orthorhombic
_space_group_IT_number 19
_space_group_name_Hall 'P 2ac 2ab'
_space_group_name_H-M_alt 'P 21 21 21'
_symmetry_space_group_name_Hall 'P 2ac 2ab'
_symmetry_space_group_name_H-M 'P 21 21 21'
_atom_sites_solution_hydrogens mixed
_audit_creation_method SHELXL-2014/7
_audit_update_record
;
2014-11-17 deposited with the CCDC.
2015-03-02 downloaded from the CCDC.
;
_cell_angle_alpha 90
_cell_angle_beta 90
_cell_angle_gamma 90
_cell_formula_units_Z 4
_cell_length_a 4.06180(9)
_cell_length_b 9.44353(18)
_cell_length_c 25.4237(4)
_cell_measurement_reflns_used 15398
_cell_measurement_temperature 120(2)
_cell_measurement_theta_max 76.6940
_cell_measurement_theta_min 4.9620
_cell_volume 975.20(3)
_computing_cell_refinement
;
CrysAlisPro, Agilent Technologies,
Version 1.171.37.33 (release 27-03-2014 CrysAlis171 .NET)
(compiled Mar 27 2014,17:12:48)
;
_computing_data_collection
;
CrysAlisPro, Agilent Technologies,
Version 1.171.37.34 (release 22-05-2014 CrysAlis171 .NET)
(compiled May 22 2014,16:03:01)
;
_computing_data_reduction
;
CrysAlisPro, Agilent Technologies,
Version 1.171.37.33 (release 27-03-2014 CrysAlis171 .NET)
(compiled Mar 27 2014,17:12:48)
;
_computing_molecular_graphics 'CrystaMaker (CrystalMaker Software ltd., 2014)'
_computing_publication_material 'SHELXL-2014/7 (Sheldrick, 2014)'
_computing_structure_refinement 'SHELXL-2014/7 (Sheldrick, 2014)'
_computing_structure_solution 'SUPERFLIP (Palatinus & Chapuis, 2007)'
_diffrn_ambient_temperature 120(2)
_diffrn_measured_fraction_theta_full 0.999
_diffrn_measured_fraction_theta_max 0.994
_diffrn_radiation_type CuK\a
_diffrn_radiation_wavelength 1.54178
_diffrn_reflns_av_R_equivalents 0.0439
_diffrn_reflns_av_unetI/netI 0.0283
_diffrn_reflns_Laue_measured_fraction_full 0.999
_diffrn_reflns_Laue_measured_fraction_max 0.994
_diffrn_reflns_limit_h_max 5
_diffrn_reflns_limit_h_min -4
_diffrn_reflns_limit_k_max 11
_diffrn_reflns_limit_k_min -11
_diffrn_reflns_limit_l_max 32
_diffrn_reflns_limit_l_min -31
_diffrn_reflns_number 21007
_diffrn_reflns_point_group_measured_fraction_full 0.999
_diffrn_reflns_point_group_measured_fraction_max 0.995
_diffrn_reflns_theta_full 67.679
_diffrn_reflns_theta_max 77.130
_diffrn_reflns_theta_min 4.996
_exptl_absorpt_coefficient_mu 34.145
_exptl_absorpt_correction_T_max 0.7541
_exptl_absorpt_correction_T_min 0.5559
_exptl_absorpt_correction_type multi-scan
_exptl_absorpt_process_details
;
SADABS-2012/1 (Bruker, 2012)
Additional spherical absorption correction applied with mu*r =  0.2000
;
_exptl_crystal_colour yellow
_exptl_crystal_density_diffrn 2.548
_exptl_crystal_description needle
_exptl_crystal_F_000 696
_exptl_crystal_recrystallization_method 'Re-crystallisation from solvent: tetrahydrofuran/dichloromethane'
_exptl_crystal_size_max 0.146
_exptl_crystal_size_mid 0.040
_exptl_crystal_size_min 0.035
_refine_diff_density_max 0.328
_refine_diff_density_min -0.444
_refine_diff_density_rms 0.083
_refine_ls_abs_structure_details
;
 Refined as an inversion twin.
;
_refine_ls_abs_structure_Flack 0.007(5)
_refine_ls_extinction_method none
_refine_ls_goodness_of_fit_ref 1.046
_refine_ls_hydrogen_treatment mixed
_refine_ls_matrix_type full
_refine_ls_number_parameters 114
_refine_ls_number_reflns 1992
_refine_ls_number_restraints 0
_refine_ls_restrained_S_all 1.046
_refine_ls_R_factor_all 0.0152
_refine_ls_R_factor_gt 0.0149
_refine_ls_shift/su_max 0.001
_refine_ls_shift/su_mean 0.000
_refine_ls_structure_factor_coef Fsqd
_refine_ls_weighting_details 'w=1/[\s^2^(Fo^2^)+(0.0079P)^2^] where P=(Fo^2^+2Fc^2^)/3'
_refine_ls_weighting_scheme calc
_refine_ls_wR_factor_gt 0.0336
_refine_ls_wR_factor_ref 0.0337
_reflns_Friedel_coverage 0.640
_reflns_Friedel_fraction_full 1.000
_reflns_Friedel_fraction_max 0.996
_reflns_number_gt 1974
_reflns_number_total 1992
_reflns_threshold_expression 'I > 2\s(I)'
_cod_data_source_file c4ce02449d2.cif
_cod_data_source_block 4_btt_IBr
_cod_depositor_comments
;
The following automatic conversions were performed:

'_chemical_melting_point' value '465-467' was changed to '466.0(10)'
- the average value was taken and precision was estimated.

Automatic conversion script
Id: cif_fix_values 3086 2015-02-26 13:12:21Z robertas 

 Adding full bibliography for 7219718--7219721.cif.
;
_cod_database_code 7219721
_shelx_shelxl_version_number 2014/7
_shelx_space_group_comment
;
The symmetry employed for this shelxl refinement is uniquely defined
by the following loop, which should always be used as a source of
symmetry information in preference to the above space-group names.
They are only intended as comments.
;
_shelx_estimated_absorpt_t_min 0.082
_shelx_estimated_absorpt_t_max 0.385

loop_
_space_group_symop_operation_xyz
'x, y, z'
'-x+1/2, -y, z+1/2'
'x+1/2, -y+1/2, -z'
'-x, y+1/2, -z+1/2'

loop_
_atom_site_label
_atom_site_type_symbol
_atom_site_fract_x
_atom_site_fract_y
_atom_site_fract_z
_atom_site_U_iso_or_equiv
_atom_site_adp_type
_atom_site_occupancy
_atom_site_site_symmetry_order
_atom_site_calc_flag
_atom_site_refinement_flags_posn
_atom_site_refinement_flags_adp
I1 I 0.13928(6) 0.81526(2) 0.20000(2) 0.01869(7) Uani 1 1 d . .
Br1 Br -0.03191(10) 0.95928(4) 0.10745(2) 0.02159(9) Uani 1 1 d . .
S1 S 0.3090(3) 0.66493(9) 0.27805(3) 0.0228(2) Uani 1 1 d . .
S2 S 0.3357(3) 0.96333(8) 0.32492(3) 0.02076(17) Uani 1 1 d . .
N1 N 0.5902(9) 0.7457(3) 0.36739(11) 0.0208(6) Uani 1 1 d . .
H1 H 0.658(16) 0.659(6) 0.3704(19) 0.031(13) Uiso 1 1 d . .
C1 C 0.4239(10) 0.7842(4) 0.32473(13) 0.0199(8) Uani 1 1 d . .
C2 C 0.5297(11) 0.9837(4) 0.38606(13) 0.0207(7) Uani 1 1 d . .
C3 C 0.5680(11) 1.1060(4) 0.41592(14) 0.0232(8) Uani 1 1 d . .
H3 H 0.4795 1.1941 0.4047 0.028 Uiso 1 1 calc R U
C4 C 0.7409(12) 1.0940(4) 0.46277(15) 0.0279(9) Uani 1 1 d . .
H4 H 0.7722 1.1760 0.4838 0.033 Uiso 1 1 calc R U
C5 C 0.8710(12) 0.9643(4) 0.47996(13) 0.0259(8) Uani 1 1 d . .
H5 H 0.9885 0.9601 0.5122 0.031 Uiso 1 1 calc R U
C6 C 0.8300(11) 0.8411(4) 0.45019(13) 0.0236(7) Uani 1 1 d . .
H6 H 0.9179 0.7529 0.4614 0.028 Uiso 1 1 calc R U
C7 C 0.6534(11) 0.8535(4) 0.40306(13) 0.0214(7) Uani 1 1 d . .

loop_
_atom_site_aniso_label
_atom_site_aniso_U_11
_atom_site_aniso_U_22
_atom_site_aniso_U_33
_atom_site_aniso_U_23
_atom_site_aniso_U_13
_atom_site_aniso_U_12
I1 0.01816(12) 0.01749(10) 0.02043(10) -0.00004(7) -0.00078(8) -0.00048(8)
Br1 0.0240(2) 0.01986(16) 0.02093(15) 0.00106(12) -0.00390(14) -0.00136(14)
S1 0.0299(6) 0.0172(3) 0.0213(3) 0.0008(3) -0.0028(3) 0.0003(4)
S2 0.0241(5) 0.0170(3) 0.0211(3) 0.0015(3) 0.0002(4) 0.0030(4)
N1 0.023(2) 0.0176(13) 0.0213(12) 0.0011(10) 0.0015(12) 0.0002(13)
C1 0.020(2) 0.0185(15) 0.0211(13) 0.0012(11) 0.0042(14) 0.0020(13)
C2 0.019(2) 0.0236(16) 0.0194(14) 0.0017(12) 0.0035(14) 0.0004(14)
C3 0.026(2) 0.0189(15) 0.0249(15) -0.0018(12) 0.0066(15) -0.0001(15)
C4 0.029(3) 0.0271(18) 0.0278(17) -0.0060(14) 0.0065(16) -0.0036(16)
C5 0.026(2) 0.0309(17) 0.0206(14) -0.0030(13) 0.0017(16) -0.0040(19)
C6 0.023(2) 0.0263(16) 0.0214(14) 0.0022(12) 0.0012(15) -0.0005(17)
C7 0.022(2) 0.0222(16) 0.0199(14) 0.0002(11) 0.0061(15) -0.0007(15)

loop_
_atom_type_symbol
_atom_type_description
_atom_type_scat_dispersion_real
_atom_type_scat_dispersion_imag
_atom_type_scat_source
C C 0.0181 0.0091 'International Tables Vol C Tables 4.2.6.8 and 6.1.1.4'
H H 0.0000 0.0000 'International Tables Vol C Tables 4.2.6.8 and 6.1.1.4'
N N 0.0311 0.0180 'International Tables Vol C Tables 4.2.6.8 and 6.1.1.4'
S S 0.3331 0.5567 'International Tables Vol C Tables 4.2.6.8 and 6.1.1.4'
Br Br -0.6763 1.2805 'International Tables Vol C Tables 4.2.6.8 and 6.1.1.4'
I I -0.3257 6.8362 'International Tables Vol C Tables 4.2.6.8 and 6.1.1.4'

loop_
_geom_angle_atom_site_label_1
_geom_angle_atom_site_label_2
_geom_angle_atom_site_label_3
_geom_angle
S1 I1 Br1 174.45(2)
C1 S1 I1 104.47(12)
C1 S2 C2 90.97(17)
C1 N1 C7 115.3(3)
C1 N1 H1 120(4)
C7 N1 H1 125(4)
N1 C1 S1 121.9(3)
N1 C1 S2 111.8(3)
S1 C1 S2 126.3(2)
C3 C2 C7 121.5(3)
C3 C2 S2 128.7(3)
C7 C2 S2 109.8(3)
C4 C3 C2 117.2(4)
C4 C3 H3 121.4
C2 C3 H3 121.4
C3 C4 C5 121.9(3)
C3 C4 H4 119.0
C5 C4 H4 119.0
C6 C5 C4 120.8(4)
C6 C5 H5 119.6
C4 C5 H5 119.6
C5 C6 C7 117.0(4)
C5 C6 H6 121.5
C7 C6 H6 121.5
N1 C7 C2 112.2(3)
N1 C7 C6 126.3(3)
C2 C7 C6 121.5(3)

loop_
_geom_bond_atom_site_label_1
_geom_bond_atom_site_label_2
_geom_bond_distance
_geom_bond_publ_flag
I1 S1 2.5354(8) yes
I1 Br1 2.8055(4) yes
S1 C1 1.701(3) yes
S2 C1 1.729(3) yes
S2 C2 1.753(4) yes
N1 C1 1.328(5) yes
N1 C7 1.387(5) yes
N1 H1 0.86(6) ?
C2 C3 1.391(5) ?
C2 C7 1.397(5) ?
C3 C4 1.387(6) ?
C3 H3 0.9500 ?
C4 C5 1.405(6) ?
C4 H4 0.9500 ?
C5 C6 1.397(5) ?
C5 H5 0.9500 ?
C6 C7 1.401(5) ?
C6 H6 0.9500 ?

loop_
_geom_hbond_atom_site_label_D
_geom_hbond_atom_site_label_H
_geom_hbond_atom_site_label_A
_geom_hbond_distance_DH
_geom_hbond_distance_HA
_geom_hbond_distance_DA
_geom_hbond_angle_DHA
_geom_hbond_site_symmetry_A
_geom_hbond_publ_flag
N1 H1 Br1 0.86(6) 2.49(6) 3.308(3) 159(5) 4_645 yes

loop_
_geom_torsion_atom_site_label_1
_geom_torsion_atom_site_label_2
_geom_torsion_atom_site_label_3
_geom_torsion_atom_site_label_4
_geom_torsion
C7 N1 C1 S1 -177.2(3)
C7 N1 C1 S2 1.0(5)
I1 S1 C1 N1 -166.2(3)
I1 S1 C1 S2 15.9(3)
C2 S2 C1 N1 -0.8(3)
C2 S2 C1 S1 177.3(3)
C1 S2 C2 C3 -179.9(4)
C1 S2 C2 C7 0.4(3)
C7 C2 C3 C4 1.4(6)
S2 C2 C3 C4 -178.3(3)
C2 C3 C4 C5 -0.4(6)
C3 C4 C5 C6 -0.1(7)
C4 C5 C6 C7 -0.3(7)
C1 N1 C7 C2 -0.7(5)
C1 N1 C7 C6 -178.4(4)
C3 C2 C7 N1 -179.7(4)
S2 C2 C7 N1 0.1(5)
C3 C2 C7 C6 -1.9(6)
S2 C2 C7 C6 177.9(3)
C5 C6 C7 N1 178.7(4)
C5 C6 C7 C2 1.3(6)
